data_1575115
loop_
_publ_author_name
'Rychikhina, Ekaterina D.'
'Ivanova, Svetlana S.'
'Somov, Nikolay V.'
'Lazovskiy, Dmitry A.'
'Stuzhin, Pavel A.'

_publ_section_title
;
 Silicon(IV) tetraazachlorin - an unusual cycloaddition product from
 3,4-diphenyl-1<i>H</i>-pyrrole-2,5-diimine.
;
_journal_issue 31
_journal_name_full 'Dalton transactions (Cambridge, England : 2003)'
_journal_page_first 11822
_journal_page_last 11827
_journal_paper_doi 10.1039/d5dt01113b
_journal_volume 54
_journal_year 2025
_chemical_formula_sum 'C104 H99 N10 O3 Si3'
_chemical_formula_weight 1621.20
_space_group_IT_number 14
_space_group_name_Hall '-P 2ybc'
_space_group_name_H-M_alt 'P 1 21/c 1'
_symmetry_cell_setting monoclinic
_symmetry_Int_Tables_number 14
_symmetry_space_group_name_Hall '-P 2ybc'
_symmetry_space_group_name_H-M 'P 1 21/c 1'
_atom_sites_solution_hydrogens geom
_atom_sites_solution_primary dual
_atom_sites_solution_secondary difmap
_audit_conform_dict_location ftp://ftp.iucr.org/pub/cif_core.dic
_audit_conform_dict_name cif_core.dic
_audit_conform_dict_version 2.4
_audit_creation_date 2023-6-14
_audit_creation_method CifMake
_audit_update_record
;
2025-05-06 deposited with the CCDC.	2025-07-08 downloaded from the CCDC.
;
_cell_angle_alpha 90
_cell_angle_beta 116.594(3)
_cell_angle_gamma 90
_cell_formula_units_Z 4
_cell_length_a 16.3522(4)
_cell_length_b 35.9188(6)
_cell_length_c 16.5121(4)
_cell_measurement_reflns_used 50916
_cell_measurement_temperature 106(10)
_cell_measurement_theta_max 27.3110
_cell_measurement_theta_min 2.2910
_cell_volume 8672.3(4)
_computing_cell_refinement 'CrysAlisPro 1.171.42.49 (Rigaku OD, 2022)'
_computing_data_collection 'CrysAlisPro 1.171.42.49 (Rigaku OD, 2022)'
_computing_data_reduction 'CrysAlisPro 1.171.42.49 (Rigaku OD, 2022)'
_computing_molecular_graphics Mercury
_computing_structure_refinement 'SHELXL-2019/2 (Sheldrick, 2019)'
_computing_structure_solution 'SHELXT 2018/2 (Sheldrick, 2018)'
_diffrn_ambient_temperature 106(10)
_diffrn_detector 'Hybrid Pixel Array Detector'
_diffrn_detector_area_resol_mean 5.8140
_diffrn_measured_fraction_theta_full 0.998
_diffrn_measured_fraction_theta_max 0.999
_diffrn_measurement_device 'four-circle diffractometer'
_diffrn_measurement_device_type 'XtaLAB AFC12 (RINC): Kappa single'
_diffrn_measurement_method '\w scans'
_diffrn_radiation_monochromator mirror
_diffrn_radiation_type MoK\a
_diffrn_radiation_wavelength 0.71073
_diffrn_reflns_av_R_equivalents 0.0578
_diffrn_reflns_av_unetI/netI 0.0361
_diffrn_reflns_Laue_measured_fraction_full 0.998
_diffrn_reflns_Laue_measured_fraction_max 0.999
_diffrn_reflns_limit_h_max 20
_diffrn_reflns_limit_h_min -20
_diffrn_reflns_limit_k_max 44
_diffrn_reflns_limit_k_min -44
_diffrn_reflns_limit_l_max 20
_diffrn_reflns_limit_l_min -20
_diffrn_reflns_number 155338
_diffrn_reflns_point_group_measured_fraction_full 0.998
_diffrn_reflns_point_group_measured_fraction_max 0.999
_diffrn_reflns_theta_full 25.242
_diffrn_reflns_theta_max 26.372
_diffrn_reflns_theta_min 2.190
_diffrn_source 'micro-focus sealed X-ray tube'
_exptl_absorpt_coefficient_mu 0.114
_exptl_absorpt_correction_T_max 1.000
_exptl_absorpt_correction_T_min 0.143
_exptl_absorpt_correction_type gaussian
_exptl_absorpt_process_details
;
CrysAlisPro 1.171.42.49 (Rigaku Oxford Diffraction, 2022)
Numerical absorption correction based on gaussian integration over
a multifaceted crystal model
Empirical absorption correction using spherical harmonics,
implemented in SCALE3 ABSPACK scaling algorithm.
;
_exptl_crystal_colour black
_exptl_crystal_density_diffrn 1.242
_exptl_crystal_description block
_exptl_crystal_F_000 3436
_exptl_crystal_size_max 0.500
_exptl_crystal_size_mid 0.280
_exptl_crystal_size_min 0.250
_refine_diff_density_max 1.783
_refine_diff_density_min -1.829
_refine_diff_density_rms 0.094
_refine_ls_extinction_method none
_refine_ls_goodness_of_fit_ref 1.026
_refine_ls_hydrogen_treatment constr
_refine_ls_matrix_type full
_refine_ls_number_parameters 1061
_refine_ls_number_reflns 17717
_refine_ls_number_restraints 182
_refine_ls_restrained_S_all 1.035
_refine_ls_R_factor_all 0.1236
_refine_ls_R_factor_gt 0.1007
_refine_ls_shift/su_max 0.022
_refine_ls_shift/su_mean 0.000
_refine_ls_structure_factor_coef Fsqd
_refine_ls_weighting_details
;
w=1/[\s^2^(Fo^2^)+(0.1415P)^2^+26.5286P] where P=(Fo^2^+2Fc^2^)/3
;
_refine_ls_weighting_scheme calc
_refine_ls_wR_factor_gt 0.2680
_refine_ls_wR_factor_ref 0.2891
_reflns_Friedel_coverage 0.000
_reflns_number_gt 13541
_reflns_number_total 17717
_reflns_threshold_expression 'I > 2\s(I)'
_cod_data_source_file d5dt01113b2.cif
_cod_data_source_block SiPzPh2
_cod_depositor_comments 'Adding full bibliography for 1575115.cif.'
_cod_original_sg_symbol_H-M 'P 21/c'
_cod_database_code 1575115

loop_
_space_group_symop_operation_xyz
'x, y, z'
'-x, y+1/2, -z+1/2'
'-x, -y, -z'
'x, -y-1/2, z-1/2'

loop_
_atom_site_label
_atom_site_type_symbol
_atom_site_fract_x
_atom_site_fract_y
_atom_site_fract_z
_atom_site_U_iso_or_equiv
_atom_site_adp_type
_atom_site_occupancy
_atom_site_site_symmetry_order
_atom_site_calc_flag
_atom_site_refinement_flags_posn
_atom_site_refinement_flags_adp
_atom_site_refinement_flags_occupancy
_atom_site_disorder_assembly
_atom_site_disorder_group
Si1 Si 0.41958(6) 0.60385(3) 0.70402(7) 0.0233(2) Uani 1 1 d . . . . .
Si2 Si 0.46268(7) 0.60506(3) 0.91564(7) 0.0271(2) Uani 1 1 d . . . . .
Si3 Si 0.4003(2) 0.60164(8) 0.49884(14) 0.1107(9) Uani 1 1 d D U . . .
O1 O 0.41906(17) 0.60650(7) 0.80616(17) 0.0258(5) Uani 1 1 d . . . . .
O2 O 0.40915(19) 0.60125(7) 0.59852(18) 0.0316(6) Uani 1 1 d . . . . .
O3 O 0.04649(19) 0.70029(8) 0.51439(19) 0.0367(6) Uani 1 1 d . . . . .
N1 N 0.5868(2) 0.54075(8) 0.7821(2) 0.0320(7) Uani 1 1 d . . . . .
N2 N 0.5484(2) 0.60603(8) 0.7555(2) 0.0253(6) Uani 1 1 d . . . . .
N3 N 0.5736(2) 0.67262(8) 0.7518(2) 0.0246(6) Uani 1 1 d . . . . .
N4 N 0.4137(2) 0.65687(8) 0.6952(2) 0.0241(6) Uani 1 1 d . . . . .
N5 N 0.2510(2) 0.66695(8) 0.6369(2) 0.0265(6) Uani 1 1 d . . . . .
N6 N 0.2860(2) 0.60150(8) 0.6518(2) 0.0267(6) Uani 1 1 d . . . . .
N7 N 0.2635(2) 0.53541(8) 0.6384(2) 0.0304(7) Uani 1 1 d . . . . .
N8 N 0.4241(2) 0.55078(8) 0.7113(2) 0.0275(6) Uani 1 1 d . . . . .
N9 N 0.0735(2) 0.63623(9) 0.5117(2) 0.0303(7) Uani 1 1 d . . . . .
N10 N 0.1095(2) 0.57934(9) 0.4765(2) 0.0304(7) Uani 1 1 d . . . . .
H10 H 0.115544 0.561098 0.443987 0.037 Uiso 1 1 calc R U . . .
C1 C 0.6020(2) 0.63726(10) 0.7703(2) 0.0260(7) Uani 1 1 d . . . . .
C2 C 0.6977(3) 0.62721(10) 0.8121(3) 0.0293(8) Uani 1 1 d . . . . .
C3 C 0.7019(3) 0.58948(11) 0.8222(3) 0.0333(8) Uani 1 1 d . . . . .
C4 C 0.6081(3) 0.57671(10) 0.7863(3) 0.0313(8) Uani 1 1 d . . . . .
C5 C 0.7746(2) 0.65400(10) 0.8416(3) 0.0290(8) Uani 1 1 d . . . . .
C6 C 0.7793(3) 0.68039(11) 0.7816(3) 0.0331(8) Uani 1 1 d . . . . .
H6 H 0.731821 0.681725 0.721387 0.040 Uiso 1 1 calc R U . . .
C7 C 0.8532(3) 0.70477(12) 0.8097(3) 0.0383(9) Uani 1 1 d . . . . .
H7 H 0.856706 0.722283 0.768242 0.046 Uiso 1 1 calc R U . . .
C8 C 0.9217(3) 0.70352(12) 0.8980(3) 0.0401(10) Uani 1 1 d . . . . .
H8 H 0.971765 0.720335 0.917390 0.048 Uiso 1 1 calc R U . . .
C9 C 0.9168(3) 0.67752(12) 0.9578(3) 0.0388(9) Uani 1 1 d . . . . .
H9 H 0.963530 0.676646 1.018464 0.047 Uiso 1 1 calc R U . . .
C10 C 0.8442(3) 0.65291(11) 0.9299(3) 0.0340(9) Uani 1 1 d . . . . .
H11 H 0.841888 0.635096 0.971314 0.041 Uiso 1 1 calc R U . . .
C11 C 0.7819(3) 0.56463(13) 0.8512(5) 0.0640(10) Uani 1 1 d . U . . .
C12 C 0.8486(3) 0.57235(13) 0.8234(5) 0.0660(10) Uani 1 1 d . U . . .
H12 H 0.844510 0.594291 0.789654 0.079 Uiso 1 1 calc R U . . .
C13 C 0.9218(4) 0.54783(14) 0.8450(5) 0.0730(10) Uani 1 1 d . U . . .
H13 H 0.967471 0.553074 0.826008 0.088 Uiso 1 1 calc R U . . .
C14 C 0.9275(4) 0.51628(15) 0.8936(6) 0.0790(10) Uani 1 1 d . U . . .
H14 H 0.977243 0.499624 0.908166 0.095 Uiso 1 1 calc R U . . .
C15 C 0.8612(4) 0.50839(15) 0.9219(6) 0.0781(11) Uani 1 1 d . U . . .
H15 H 0.865644 0.486394 0.955558 0.094 Uiso 1 1 calc R U . . .
C16 C 0.7886(3) 0.53251(13) 0.9010(5) 0.0705(10) Uani 1 1 d . U . . .
H16 H 0.743428 0.527185 0.920653 0.085 Uiso 1 1 calc R U . . .
C17 C 0.5021(3) 0.52899(10) 0.7462(3) 0.0287(8) Uani 1 1 d . . . . .
C18 C 0.4775(3) 0.48950(10) 0.7383(3) 0.0296(8) Uani 1 1 d . . . . .
C19 C 0.3842(3) 0.48833(10) 0.6978(3) 0.0310(8) Uani 1 1 d . . . . .
C20 C 0.3527(3) 0.52674(10) 0.6812(3) 0.0292(8) Uani 1 1 d . . . . .
C21 C 0.5443(3) 0.45871(10) 0.7708(3) 0.0325(8) Uani 1 1 d . . . . .
C22 C 0.6286(3) 0.46105(11) 0.7685(3) 0.0398(10) Uani 1 1 d . . . . .
H22 H 0.643795 0.483033 0.746161 0.048 Uiso 1 1 calc R U . . .
C23 C 0.6906(3) 0.43169(13) 0.7984(4) 0.0481(11) Uani 1 1 d . . . . .
H23 H 0.747764 0.433806 0.796678 0.058 Uiso 1 1 calc R U . . .
C24 C 0.6692(4) 0.39938(13) 0.8306(3) 0.0486(12) Uani 1 1 d . . . . .
H24 H 0.711229 0.379217 0.850408 0.058 Uiso 1 1 calc R U . . .
C25 C 0.5862(4) 0.39663(12) 0.8337(3) 0.0448(11) Uani 1 1 d . . . . .
H25 H 0.571369 0.374458 0.855614 0.054 Uiso 1 1 calc R U . . .
C26 C 0.5248(3) 0.42583(11) 0.8052(3) 0.0370(9) Uani 1 1 d . . . . .
H01E H 0.468669 0.423701 0.808862 0.044 Uiso 1 1 calc R U . . .
C27 C 0.3221(3) 0.45596(10) 0.6727(3) 0.0352(9) Uani 1 1 d . . . . .
C28 C 0.3335(4) 0.42663(12) 0.6242(4) 0.0524(12) Uani 1 1 d . . . . .
H28 H 0.379744 0.427960 0.604423 0.063 Uiso 1 1 calc R U . . .
C29 C 0.2781(5) 0.39538(14) 0.6042(4) 0.0668(16) Uani 1 1 d . . . . .
H29 H 0.286465 0.375491 0.570713 0.080 Uiso 1 1 calc R U . . .
C30 C 0.2115(4) 0.39312(14) 0.6326(4) 0.0608(16) Uani 1 1 d . . . . .
H30 H 0.173739 0.371642 0.618947 0.073 Uiso 1 1 calc R U . . .
C31 C 0.1991(3) 0.42189(14) 0.6808(4) 0.0567(14) Uani 1 1 d . . . . .
H31 H 0.152936 0.420204 0.700732 0.068 Uiso 1 1 calc R U . . .
C32 C 0.2540(3) 0.45354(12) 0.7006(3) 0.0443(10) Uani 1 1 d . . . . .
H32 H 0.244638 0.473514 0.733247 0.053 Uiso 1 1 calc R U . . .
C33 C 0.2347(3) 0.56967(10) 0.6260(2) 0.0278(8) Uani 1 1 d . . . . .
C34 C 0.1329(3) 0.57829(10) 0.5749(3) 0.0292(8) Uani 1 1 d . . . . .
C35 C 0.1304(2) 0.62073(10) 0.6018(2) 0.0268(7) Uani 1 1 d . . . . .
C36 C 0.2304(2) 0.63156(10) 0.6336(2) 0.0251(7) Uani 1 1 d . . . . .
C37 C 0.0712(3) 0.55243(10) 0.5950(3) 0.0316(8) Uani 1 1 d . . . . .
C38 C -0.0166(3) 0.54453(12) 0.5284(3) 0.0403(10) Uani 1 1 d . . . . .
H38 H -0.036242 0.553983 0.468820 0.048 Uiso 1 1 calc R U . . .
C39 C -0.0754(3) 0.52305(14) 0.5482(4) 0.0520(12) Uani 1 1 d . . . . .
H39 H -0.135293 0.517935 0.502268 0.062 Uiso 1 1 calc R U . . .
C40 C -0.0479(4) 0.50906(14) 0.6338(4) 0.0531(12) Uani 1 1 d . . . . .
H40 H -0.088367 0.494154 0.647069 0.064 Uiso 1 1 calc R U . . .
C41 C 0.0393(3) 0.51680(13) 0.7008(3) 0.0466(11) Uani 1 1 d . . . . .
H41 H 0.058385 0.507289 0.760183 0.056 Uiso 1 1 calc R U . . .
C42 C 0.0989(3) 0.53830(11) 0.6817(3) 0.0348(9) Uani 1 1 d . . . . .
H42 H 0.158692 0.543379 0.727856 0.042 Uiso 1 1 calc R U . . .
C43 C 0.0961(3) 0.62748(10) 0.6717(3) 0.0288(8) Uani 1 1 d . . . . .
C44 C 0.1570(3) 0.62712(11) 0.7635(3) 0.0336(8) Uani 1 1 d . . . . .
H44 H 0.220788 0.625304 0.781812 0.040 Uiso 1 1 calc R U . . .
C45 C 0.1250(3) 0.62940(12) 0.8287(3) 0.0397(10) Uani 1 1 d . . . . .
H45 H 0.166855 0.628638 0.891238 0.048 Uiso 1 1 calc R U . . .
C46 C 0.0317(3) 0.63280(12) 0.8020(3) 0.0436(10) Uani 1 1 d . . . . .
H46 H 0.009515 0.635000 0.846081 0.052 Uiso 1 1 calc R U . . .
C47 C -0.0285(3) 0.63294(14) 0.7107(4) 0.0500(12) Uani 1 1 d . . . . .
H47 H -0.092412 0.634812 0.692108 0.060 Uiso 1 1 calc R U . . .
C48 C 0.0032(3) 0.63040(13) 0.6462(3) 0.0422(10) Uani 1 1 d . . . . .
H48 H -0.038961 0.630652 0.583700 0.051 Uiso 1 1 calc R U . . .
C49 C 0.0791(3) 0.61197(10) 0.4490(3) 0.0301(8) Uani 1 1 d . . . . .
C50 C 0.0551(2) 0.67244(10) 0.4765(3) 0.0298(8) Uani 1 1 d . . . . .
C51 C 0.0427(2) 0.66871(11) 0.3808(3) 0.0305(8) Uani 1 1 d . . . . .
C52 C 0.0548(3) 0.63258(11) 0.3642(3) 0.0316(8) Uani 1 1 d . . . . .
C54 C 0.0236(3) 0.70114(11) 0.3203(3) 0.0330(8) Uani 1 1 d . . . . .
C55 C 0.0773(3) 0.73321(11) 0.3514(3) 0.0358(9) Uani 1 1 d . . . . .
H55 H 0.121353 0.735028 0.413003 0.043 Uiso 1 1 calc R U . . .
C56 C 0.0662(3) 0.76241(12) 0.2920(3) 0.0441(10) Uani 1 1 d . . . . .
H56 H 0.104150 0.783798 0.312655 0.053 Uiso 1 1 calc R U . . .
C57 C 0.0004(4) 0.76039(12) 0.2038(3) 0.0467(11) Uani 1 1 d . . . . .
H57 H -0.006550 0.780342 0.163414 0.056 Uiso 1 1 calc R U . . .
C58 C -0.0558(3) 0.72947(13) 0.1730(3) 0.0464(11) Uani 1 1 d . . . . .
H58 H -0.102326 0.728548 0.112274 0.056 Uiso 1 1 calc R U . . .
C59 C -0.0441(3) 0.69998(12) 0.2309(3) 0.0394(9) Uani 1 1 d . . . . .
H59 H -0.082479 0.678736 0.209655 0.047 Uiso 1 1 calc R U . . .
C60 C 0.0486(3) 0.61540(11) 0.2803(3) 0.0339(8) Uani 1 1 d . . . . .
C61 C 0.0860(3) 0.63262(12) 0.2289(3) 0.0396(9) Uani 1 1 d . . . . .
H61 H 0.119450 0.655129 0.249607 0.048 Uiso 1 1 calc R U . . .
C62 C 0.0745(4) 0.61704(13) 0.1474(3) 0.0479(11) Uani 1 1 d . . . . .
H62 H 0.102864 0.628248 0.114332 0.057 Uiso 1 1 calc R U . . .
C63 C 0.0219(5) 0.58524(14) 0.1142(4) 0.0633(16) Uani 1 1 d . . . . .
H63 H 0.011715 0.575302 0.057111 0.076 Uiso 1 1 calc R U . . .
C64 C -0.0158(5) 0.56798(15) 0.1653(4) 0.0683(17) Uani 1 1 d . . . . .
H64 H -0.052584 0.546364 0.142702 0.082 Uiso 1 1 calc R U . . .
C65 C 0.0000(4) 0.58226(13) 0.2489(3) 0.0533(13) Uani 1 1 d . . . . .
H65 H -0.022311 0.569403 0.285185 0.064 Uiso 1 1 calc R U . . .
C66 C 0.4862(2) 0.68096(9) 0.7153(2) 0.0241(7) Uani 1 1 d . . . . .
C67 C 0.4527(2) 0.71906(9) 0.6937(2) 0.0253(7) Uani 1 1 d . . . . .
C68 C 0.3602(2) 0.71762(9) 0.6614(2) 0.0256(7) Uani 1 1 d . . . . .
C69 C 0.3373(2) 0.67844(9) 0.6638(2) 0.0244(7) Uani 1 1 d . . . . .
C70 C 0.2924(2) 0.74792(10) 0.6228(3) 0.0271(7) Uani 1 1 d . . . . .
C71 C 0.3055(3) 0.77468(10) 0.5683(3) 0.0308(8) Uani 1 1 d . . . . .
H71 H 0.357548 0.773289 0.557090 0.037 Uiso 1 1 calc R U . . .
C72 C 0.2428(3) 0.80326(10) 0.5304(3) 0.0329(8) Uani 1 1 d . . . . .
H72 H 0.252194 0.821322 0.493412 0.039 Uiso 1 1 calc R U . . .
C73 C 0.1667(3) 0.80572(11) 0.5460(3) 0.0348(9) Uani 1 1 d . . . . .
H73 H 0.123893 0.825322 0.519591 0.042 Uiso 1 1 calc R U . . .
C74 C 0.1531(3) 0.77950(11) 0.6001(3) 0.0398(10) Uani 1 1 d . . . . .
H74 H 0.100934 0.781160 0.611101 0.048 Uiso 1 1 calc R U . . .
C75 C 0.2155(3) 0.75073(11) 0.6385(3) 0.0351(9) Uani 1 1 d . . . . .
H75 H 0.205785 0.732854 0.675736 0.042 Uiso 1 1 calc R U . . .
C76 C 0.5128(2) 0.75181(10) 0.7090(2) 0.0284(8) Uani 1 1 d . . . . .
C77 C 0.5812(3) 0.75154(11) 0.6803(3) 0.0343(9) Uani 1 1 d . . . . .
H77 H 0.589687 0.730165 0.650967 0.041 Uiso 1 1 calc R U . . .
C78 C 0.6370(3) 0.78263(13) 0.6945(3) 0.0457(11) Uani 1 1 d . . . . .
H78 H 0.683160 0.782622 0.674486 0.055 Uiso 1 1 calc R U . . .
C79 C 0.6247(4) 0.81370(13) 0.7383(3) 0.0514(13) Uani 1 1 d . . . . .
H79 H 0.663049 0.834832 0.748616 0.062 Uiso 1 1 calc R U . . .
C80 C 0.5572(4) 0.81402(12) 0.7670(3) 0.0496(12) Uani 1 1 d . . . . .
H80 H 0.549123 0.835401 0.796488 0.060 Uiso 1 1 calc R U . . .
C81 C 0.5015(3) 0.78335(11) 0.7528(3) 0.0390(9) Uani 1 1 d . . . . .
H81 H 0.455310 0.783663 0.772853 0.047 Uiso 1 1 calc R U . . .
C82 C 0.6825(5) 0.74823(18) 0.9691(5) 0.093(2) Uani 1 1 d D U . . .
H82 H 0.639186 0.729115 0.960396 0.111 Uiso 1 1 calc R U . . .
C83 C 0.6942(6) 0.7782(2) 1.0275(6) 0.123(2) Uani 1 1 d D U . . .
H83 H 0.653795 0.780830 1.054232 0.147 Uiso 1 1 calc R U . . .
C84 C 0.7639(6) 0.8044(2) 1.0473(6) 0.124(3) Uani 1 1 d D U . . .
H84 H 0.773331 0.823403 1.090599 0.149 Uiso 1 1 calc R U . . .
C85 C 0.8196(5) 0.80248(17) 1.0035(4) 0.0929(18) Uani 1 1 d D U . . .
H85 H 0.867578 0.819946 1.017209 0.111 Uiso 1 1 calc R U . . .
C86 C 0.8039(4) 0.77466(14) 0.9395(4) 0.0735(14) Uani 1 1 d D U . . .
H86 H 0.838541 0.774066 0.906262 0.088 Uiso 1 1 calc R U . . .
C87 C 0.7373(3) 0.74771(14) 0.9242(4) 0.0637(12) Uani 1 1 d D U . . .
H87 H 0.728973 0.728380 0.881975 0.076 Uiso 1 1 calc R U . . .
C88 C 0.5900(3) 0.61307(12) 0.9689(3) 0.0353(9) Uani 1 1 d . . . . .
H88A H 0.619022 0.591005 0.956581 0.042 Uiso 1 1 calc R U . . .
H88B H 0.602120 0.634605 0.938350 0.042 Uiso 1 1 calc R U . . .
C89 C 0.6367(3) 0.62030(15) 1.0707(3) 0.0450(11) Uani 1 1 d . . . . .
H89A H 0.605200 0.641059 1.084554 0.054 Uiso 1 1 calc R U . . .
H89B H 0.630893 0.597860 1.102545 0.054 Uiso 1 1 calc R U . . .
C90 C 0.7376(3) 0.62994(19) 1.1061(3) 0.0604(14) Uani 1 1 d . . . . .
H90A H 0.770089 0.608758 1.096516 0.091 Uiso 1 1 calc R U . . .
H90B H 0.763764 0.635556 1.170937 0.091 Uiso 1 1 calc R U . . .
H90C H 0.743974 0.651708 1.073554 0.091 Uiso 1 1 calc R U . . .
C91 C 0.4019(3) 0.64167(11) 0.9503(3) 0.0333(8) Uani 1 1 d . . . . .
H91A H 0.343293 0.631013 0.943467 0.040 Uiso 1 1 calc R U . . .
H91B H 0.439441 0.647059 1.015408 0.040 Uiso 1 1 calc R U . . .
C92 C 0.3811(3) 0.67874(11) 0.8984(3) 0.0362(9) Uani 1 1 d . . . . .
H92A H 0.350626 0.673515 0.832615 0.043 Uiso 1 1 calc R U . . .
H92B H 0.338030 0.693268 0.913116 0.043 Uiso 1 1 calc R U . . .
C93 C 0.4656(3) 0.70196(13) 0.9204(3) 0.0474(11) Uani 1 1 d . . . . .
H93A H 0.508539 0.687822 0.905748 0.071 Uiso 1 1 calc R U . . .
H93B H 0.494826 0.708149 0.985054 0.071 Uiso 1 1 calc R U . . .
H93C H 0.448333 0.724940 0.884667 0.071 Uiso 1 1 calc R U . . .
C94 C 0.4410(3) 0.55791(11) 0.9515(3) 0.0360(9) Uani 1 1 d . . . . .
H94A H 0.474799 0.539155 0.934277 0.043 Uiso 1 1 calc R U . . .
H94B H 0.466712 0.557616 1.018325 0.043 Uiso 1 1 calc R U . . .
C95 C 0.3416(3) 0.54611(13) 0.9120(4) 0.0498(12) Uani 1 1 d . . . . .
H95A H 0.315331 0.546457 0.845058 0.060 Uiso 1 1 calc R U . . .
H95B H 0.307578 0.564500 0.929857 0.060 Uiso 1 1 calc R U . . .
C96 C 0.3275(4) 0.50735(16) 0.9423(4) 0.0674(16) Uani 1 1 d . . . . .
H96A H 0.261984 0.501768 0.915605 0.101 Uiso 1 1 calc R U . . .
H96B H 0.353262 0.506717 1.008453 0.101 Uiso 1 1 calc R U . . .
H96C H 0.358349 0.488764 0.922120 0.101 Uiso 1 1 calc R U . . .
C97 C 0.3557(14) 0.6506(2) 0.4719(10) 0.1112(11) Uani 0.465(10) 1 d D U P A 1
H97A H 0.292086 0.650882 0.464181 0.133 Uiso 0.465(10) 1 calc R U P A 1
H97B H 0.392575 0.666538 0.524718 0.133 Uiso 0.465(10) 1 calc R U P A 1
C98 C 0.3562(13) 0.6684(3) 0.3871(10) 0.1112(11) Uani 0.465(10) 1 d D U P A 1
H98A H 0.420189 0.671148 0.396713 0.133 Uiso 0.465(10) 1 calc R U P A 1
H98B H 0.324055 0.651782 0.334458 0.133 Uiso 0.465(10) 1 calc R U P A 1
C298 C 0.3497(12) 0.6765(3) 0.4404(8) 0.1112(11) Uani 0.535(10) 1 d D U P A 2
H39A H 0.417144 0.678201 0.467327 0.133 Uiso 0.535(10) 1 calc R U P A 2
H39B H 0.331872 0.682631 0.488799 0.133 Uiso 0.535(10) 1 calc R U P A 2
C297 C 0.3226(9) 0.6357(3) 0.4124(8) 0.1112(11) Uani 0.535(10) 1 d D U P A 2
H49A H 0.324105 0.631003 0.353947 0.133 Uiso 0.535(10) 1 calc R U P A 2
H49B H 0.259167 0.631646 0.403134 0.133 Uiso 0.535(10) 1 calc R U P A 2
C99 C 0.3095(7) 0.7068(2) 0.3666(6) 0.1112(11) Uani 1 1 d D U . . .
H99A H 0.305491 0.716190 0.309229 0.167 Uiso 1 1 calc R U . A 1
H99B H 0.345441 0.724148 0.415495 0.167 Uiso 1 1 calc R U . A 1
H99C H 0.247900 0.704488 0.362083 0.167 Uiso 1 1 calc R U . A 1
C100 C 0.3177(6) 0.56339(19) 0.4353(10) 0.1112(11) Uani 0.551(10) 1 d D U P A 1
H50E H 0.264636 0.564265 0.448997 0.133 Uiso 0.551(10) 1 calc R U P A 1
H50F H 0.294879 0.567274 0.369364 0.133 Uiso 0.551(10) 1 calc R U P A 1
C101 C 0.3640(6) 0.5250(2) 0.4617(9) 0.1112(11) Uani 0.551(10) 1 d D U P A 1
H60E H 0.418432 0.524536 0.450272 0.133 Uiso 0.551(10) 1 calc R U P A 1
H60F H 0.384822 0.520818 0.527303 0.133 Uiso 0.551(10) 1 calc R U P A 1
C200 C 0.3989(7) 0.55131(19) 0.4662(14) 0.1112(11) Uani 0.449(10) 1 d D U P A 2
H70A H 0.424285 0.549063 0.422091 0.133 Uiso 0.449(10) 1 calc R U P A 2
H70B H 0.437965 0.536580 0.520531 0.133 Uiso 0.449(10) 1 calc R U P A 2
C201 C 0.3010(7) 0.5357(2) 0.4242(14) 0.1112(11) Uani 0.449(10) 1 d D U P A 2
H80A H 0.264113 0.548364 0.365751 0.133 Uiso 0.449(10) 1 calc R U P A 2
H80B H 0.272827 0.541095 0.464945 0.133 Uiso 0.449(10) 1 calc R U P A 2
C102 C 0.2987(6) 0.49337(17) 0.4081(6) 0.1112(11) Uani 1 1 d D U . . .
H15A H 0.241660 0.504019 0.361979 0.167 Uiso 1 1 calc R U . A 1
H16B H 0.285459 0.477768 0.449425 0.167 Uiso 1 1 calc R U . A 1
H12C H 0.327495 0.478196 0.378581 0.167 Uiso 1 1 calc R U . A 1
C103 C 0.5060(3) 0.5895(3) 0.4873(6) 0.1112(11) Uani 1 1 d D U . . .
H10A H 0.528586 0.564400 0.512045 0.133 Uiso 1 1 calc R U . B 1
H10B H 0.494618 0.590377 0.423183 0.133 Uiso 1 1 calc R U . B 1
C104 C 0.5738(6) 0.6199(2) 0.5435(8) 0.1112(11) Uani 0.748(9) 1 d D U P C 1
H10C H 0.556280 0.629341 0.589854 0.133 Uiso 0.748(9) 1 calc R U P C 1
H10D H 0.570626 0.640894 0.503413 0.133 Uiso 0.748(9) 1 calc R U P C 1
C105 C 0.6728(4) 0.6050(3) 0.5906(7) 0.1112(11) Uani 0.748(9) 1 d D U P C 1
H10G H 0.673119 0.580192 0.615473 0.167 Uiso 0.748(9) 1 calc DR U P C 1
H15E H 0.710611 0.621900 0.639794 0.167 Uiso 0.748(9) 1 calc R U P C 1
H15F H 0.697544 0.603462 0.546533 0.167 Uiso 0.748(9) 1 calc R U P C 1
C204 C 0.5993(11) 0.5843(10) 0.5705(10) 0.1112(11) Uani 0.252(9) 1 d D . P C 2
H71A H 0.625169 0.609021 0.595273 0.133 Uiso 0.252(9) 1 calc R U P C 2
H71B H 0.590521 0.570519 0.617957 0.133 Uiso 0.252(9) 1 calc R U P C 2
C205 C 0.6671(10) 0.5629(10) 0.5465(19) 0.1112(11) Uani 0.252(9) 1 d D . P C 2
H81A H 0.728237 0.573743 0.579320 0.167 Uiso 0.252(9) 1 calc R U P C 2
H81B H 0.647491 0.564631 0.481172 0.167 Uiso 0.252(9) 1 calc R U P C 2
H80C H 0.668661 0.536699 0.563701 0.167 Uiso 0.252(9) 1 calc R U P C 2

loop_
_atom_site_aniso_label
_atom_site_aniso_U_11
_atom_site_aniso_U_22
_atom_site_aniso_U_33
_atom_site_aniso_U_23
_atom_site_aniso_U_13
_atom_site_aniso_U_12
Si1 0.0245(5) 0.0178(5) 0.0286(5) 0.0027(4) 0.0128(4) 0.0029(3)
Si2 0.0263(5) 0.0272(5) 0.0284(5) 0.0027(4) 0.0127(4) 0.0010(4)
Si3 0.169(2) 0.1372(19) 0.0616(12) 0.0378(12) 0.0835(15) 0.0460(18)
O1 0.0240(12) 0.0249(12) 0.0290(13) 0.0030(10) 0.0124(10) 0.0021(10)
O2 0.0382(15) 0.0275(13) 0.0310(14) 0.0000(11) 0.0173(12) -0.0009(11)
O3 0.0357(15) 0.0299(14) 0.0393(15) -0.0011(12) 0.0122(13) 0.0040(11)
N1 0.0307(17) 0.0211(15) 0.051(2) 0.0073(14) 0.0240(15) 0.0062(12)
N2 0.0244(15) 0.0205(14) 0.0340(16) 0.0039(12) 0.0157(13) 0.0032(11)
N3 0.0252(15) 0.0207(14) 0.0299(15) 0.0034(12) 0.0142(13) 0.0026(11)
N4 0.0245(15) 0.0204(14) 0.0278(15) 0.0046(11) 0.0122(12) 0.0036(11)
N5 0.0270(15) 0.0211(14) 0.0327(16) 0.0030(12) 0.0146(13) 0.0021(12)
N6 0.0274(15) 0.0223(15) 0.0289(16) 0.0034(12) 0.0114(13) 0.0021(12)
N7 0.0308(17) 0.0229(15) 0.0326(17) 0.0016(12) 0.0098(14) 0.0013(12)
N8 0.0261(15) 0.0228(15) 0.0341(17) 0.0017(12) 0.0139(13) 0.0017(12)
N9 0.0274(16) 0.0258(16) 0.0299(16) 0.0036(13) 0.0060(13) 0.0002(12)
N10 0.0308(16) 0.0237(15) 0.0318(16) -0.0006(13) 0.0094(14) -0.0021(12)
C1 0.0279(18) 0.0238(17) 0.0309(18) 0.0029(14) 0.0171(15) 0.0032(14)
C2 0.0296(19) 0.0258(18) 0.039(2) 0.0044(15) 0.0210(17) 0.0049(15)
C3 0.0295(19) 0.0267(19) 0.051(2) 0.0083(17) 0.0244(18) 0.0059(15)
C4 0.033(2) 0.0221(17) 0.046(2) 0.0067(16) 0.0251(18) 0.0065(15)
C5 0.0235(17) 0.0255(18) 0.043(2) 0.0035(15) 0.0194(16) 0.0024(14)
C6 0.0306(19) 0.0303(19) 0.043(2) 0.0079(16) 0.0202(17) 0.0036(15)
C7 0.034(2) 0.038(2) 0.050(2) 0.0110(18) 0.0247(19) 0.0016(17)
C8 0.0254(19) 0.038(2) 0.060(3) 0.0055(19) 0.0217(19) 0.0001(16)
C9 0.0227(19) 0.045(2) 0.048(2) 0.0080(19) 0.0146(18) 0.0045(17)
C10 0.0274(19) 0.035(2) 0.044(2) 0.0104(17) 0.0193(17) 0.0066(16)
C11 0.0362(15) 0.0279(14) 0.140(3) 0.0127(16) 0.0502(17) 0.0077(12)
C12 0.0388(15) 0.0313(14) 0.143(3) 0.0071(16) 0.0543(17) 0.0089(12)
C13 0.0403(15) 0.0370(15) 0.152(3) 0.0044(17) 0.0520(17) 0.0116(13)
C14 0.0420(15) 0.0375(15) 0.157(3) 0.0091(17) 0.0443(18) 0.0131(13)
C15 0.0411(16) 0.0344(15) 0.155(3) 0.0173(17) 0.0402(17) 0.0095(13)
C16 0.0376(15) 0.0307(15) 0.146(3) 0.0183(16) 0.0437(17) 0.0068(12)
C17 0.034(2) 0.0204(17) 0.037(2) 0.0045(14) 0.0204(16) 0.0068(14)
C18 0.039(2) 0.0201(17) 0.035(2) 0.0027(14) 0.0210(17) 0.0025(15)
C19 0.038(2) 0.0224(18) 0.033(2) 0.0030(15) 0.0168(17) 0.0034(15)
C20 0.035(2) 0.0195(17) 0.0314(19) 0.0017(14) 0.0133(16) 0.0018(14)
C21 0.044(2) 0.0218(18) 0.036(2) 0.0032(15) 0.0218(18) 0.0066(16)
C22 0.050(3) 0.0255(19) 0.055(3) 0.0069(18) 0.034(2) 0.0096(17)
C23 0.053(3) 0.037(2) 0.064(3) 0.009(2) 0.036(2) 0.018(2)
C24 0.060(3) 0.034(2) 0.058(3) 0.015(2) 0.032(2) 0.022(2)
C25 0.068(3) 0.027(2) 0.043(2) 0.0119(18) 0.029(2) 0.009(2)
C26 0.049(2) 0.028(2) 0.039(2) 0.0061(16) 0.024(2) 0.0050(17)
C27 0.041(2) 0.0221(18) 0.036(2) 0.0049(15) 0.0108(18) -0.0008(16)
C28 0.077(4) 0.026(2) 0.057(3) -0.002(2) 0.033(3) -0.006(2)
C29 0.101(5) 0.027(2) 0.070(4) -0.004(2) 0.036(4) -0.015(3)
C30 0.061(3) 0.032(2) 0.059(3) 0.012(2) -0.001(3) -0.012(2)
C31 0.037(2) 0.048(3) 0.071(3) 0.022(3) 0.011(2) -0.003(2)
C32 0.035(2) 0.034(2) 0.052(3) 0.0067(19) 0.009(2) -0.0004(18)
C33 0.0293(19) 0.0228(17) 0.0282(18) 0.0003(14) 0.0099(15) -0.0014(14)
C34 0.0297(19) 0.0228(17) 0.0299(19) 0.0033(14) 0.0088(15) -0.0002(14)
C35 0.0246(17) 0.0237(17) 0.0290(18) 0.0037(14) 0.0093(15) -0.0003(14)
C36 0.0246(17) 0.0232(17) 0.0262(17) 0.0045(13) 0.0102(14) 0.0028(13)
C37 0.0296(19) 0.0234(18) 0.037(2) 0.0017(15) 0.0100(16) -0.0014(15)
C38 0.036(2) 0.035(2) 0.040(2) 0.0016(18) 0.0088(18) -0.0081(17)
C39 0.041(2) 0.047(3) 0.054(3) -0.002(2) 0.009(2) -0.017(2)
C40 0.053(3) 0.042(3) 0.065(3) 0.007(2) 0.027(3) -0.016(2)
C41 0.056(3) 0.038(2) 0.045(3) 0.0079(19) 0.022(2) -0.006(2)
C42 0.032(2) 0.0288(19) 0.038(2) 0.0038(16) 0.0110(17) -0.0027(16)
C43 0.0288(18) 0.0196(17) 0.039(2) 0.0019(14) 0.0158(16) -0.0011(14)
C44 0.0298(19) 0.032(2) 0.040(2) -0.0064(16) 0.0160(17) -0.0073(15)
C45 0.044(2) 0.039(2) 0.040(2) -0.0103(18) 0.023(2) -0.0126(18)
C46 0.052(3) 0.036(2) 0.060(3) -0.001(2) 0.040(2) -0.0032(19)
C47 0.036(2) 0.054(3) 0.069(3) 0.019(2) 0.032(2) 0.009(2)
C48 0.031(2) 0.048(3) 0.048(2) 0.015(2) 0.0174(19) 0.0058(18)
C49 0.0271(18) 0.0279(19) 0.0304(19) 0.0006(15) 0.0087(15) -0.0036(14)
C50 0.0230(17) 0.0270(19) 0.0321(19) 0.0045(15) 0.0057(15) 0.0018(14)
C51 0.0244(18) 0.0281(19) 0.034(2) 0.0019(15) 0.0085(15) 0.0002(14)
C52 0.0296(19) 0.0276(19) 0.032(2) 0.0064(15) 0.0091(16) -0.0002(15)
C54 0.035(2) 0.0282(19) 0.036(2) 0.0059(16) 0.0157(17) 0.0067(15)
C55 0.036(2) 0.030(2) 0.042(2) 0.0003(17) 0.0175(18) 0.0031(16)
C56 0.054(3) 0.028(2) 0.059(3) 0.0066(19) 0.034(2) 0.0068(19)
C57 0.070(3) 0.031(2) 0.051(3) 0.0158(19) 0.038(3) 0.018(2)
C58 0.058(3) 0.044(3) 0.034(2) 0.0066(19) 0.017(2) 0.020(2)
C59 0.040(2) 0.035(2) 0.035(2) 0.0001(17) 0.0097(18) 0.0065(17)
C60 0.037(2) 0.0277(19) 0.034(2) 0.0056(15) 0.0129(17) 0.0068(16)
C61 0.042(2) 0.033(2) 0.044(2) 0.0104(18) 0.020(2) 0.0047(17)
C62 0.064(3) 0.037(2) 0.053(3) 0.016(2) 0.037(2) 0.015(2)
C63 0.112(5) 0.042(3) 0.052(3) 0.001(2) 0.050(3) 0.010(3)
C64 0.111(5) 0.041(3) 0.064(3) -0.012(2) 0.048(4) -0.017(3)
C65 0.085(4) 0.034(2) 0.051(3) -0.005(2) 0.039(3) -0.010(2)
C66 0.0256(17) 0.0205(16) 0.0255(17) 0.0012(13) 0.0107(14) 0.0001(13)
C67 0.0295(18) 0.0194(16) 0.0284(18) 0.0005(13) 0.0140(15) 0.0012(13)
C68 0.0278(18) 0.0198(16) 0.0299(18) 0.0028(14) 0.0135(15) 0.0029(13)
C69 0.0253(17) 0.0205(16) 0.0298(18) 0.0031(13) 0.0145(15) 0.0017(13)
C70 0.0253(17) 0.0212(17) 0.0348(19) 0.0008(14) 0.0134(15) 0.0025(14)
C71 0.0292(19) 0.0258(18) 0.039(2) 0.0051(15) 0.0164(16) 0.0046(15)
C72 0.032(2) 0.0252(18) 0.040(2) 0.0082(16) 0.0151(17) 0.0059(15)
C73 0.030(2) 0.0238(18) 0.048(2) 0.0048(16) 0.0157(18) 0.0069(15)
C74 0.034(2) 0.029(2) 0.067(3) 0.0055(19) 0.032(2) 0.0079(16)
C75 0.037(2) 0.0252(19) 0.051(2) 0.0073(17) 0.0271(19) 0.0044(16)
C76 0.0273(18) 0.0207(17) 0.0304(18) 0.0059(14) 0.0070(15) 0.0016(14)
C77 0.033(2) 0.0289(19) 0.036(2) 0.0055(16) 0.0110(17) -0.0045(16)
C78 0.037(2) 0.045(3) 0.045(2) 0.010(2) 0.0101(19) -0.0133(19)
C79 0.054(3) 0.031(2) 0.044(3) 0.0055(19) 0.001(2) -0.019(2)
C80 0.058(3) 0.024(2) 0.051(3) -0.0019(18) 0.009(2) -0.0029(19)
C81 0.042(2) 0.0245(19) 0.042(2) -0.0011(16) 0.0108(19) 0.0012(16)
C82 0.076(4) 0.063(4) 0.147(7) 0.009(3) 0.057(4) -0.015(3)
C83 0.130(3) 0.131(3) 0.122(3) -0.0080(18) 0.069(2) 0.0031(18)
C84 0.179(7) 0.085(5) 0.099(5) -0.031(4) 0.053(5) -0.014(4)
C85 0.104(5) 0.067(4) 0.065(4) 0.026(2) 0.000(3) -0.017(3)
C86 0.060(3) 0.069(3) 0.089(4) 0.029(2) 0.031(3) 0.010(2)
C87 0.058(3) 0.054(3) 0.057(3) 0.017(2) 0.005(2) 0.011(2)
C88 0.030(2) 0.045(2) 0.033(2) 0.0019(17) 0.0149(17) 0.0014(17)
C89 0.031(2) 0.065(3) 0.035(2) 0.000(2) 0.0111(18) -0.004(2)
C90 0.034(2) 0.094(4) 0.040(3) 0.000(3) 0.005(2) -0.011(3)
C91 0.035(2) 0.036(2) 0.034(2) -0.0011(16) 0.0204(17) 0.0004(16)
C92 0.040(2) 0.034(2) 0.039(2) -0.0029(17) 0.0212(18) 0.0030(17)
C93 0.053(3) 0.038(2) 0.053(3) -0.002(2) 0.026(2) -0.008(2)
C94 0.042(2) 0.034(2) 0.031(2) 0.0078(16) 0.0157(18) 0.0026(17)
C95 0.044(3) 0.042(3) 0.058(3) 0.013(2) 0.018(2) -0.005(2)
C96 0.066(4) 0.055(3) 0.071(4) 0.017(3) 0.022(3) -0.021(3)
C97 0.119(2) 0.123(2) 0.098(2) -0.0066(19) 0.0542(19) 0.0031(19)
C98 0.119(2) 0.123(2) 0.098(2) -0.0066(19) 0.0542(19) 0.0031(19)
C298 0.119(2) 0.123(2) 0.098(2) -0.0066(19) 0.0542(19) 0.0031(19)
C297 0.119(2) 0.123(2) 0.098(2) -0.0066(19) 0.0542(19) 0.0031(19)
C99 0.119(2) 0.123(2) 0.098(2) -0.0066(19) 0.0542(19) 0.0031(19)
C100 0.119(2) 0.123(2) 0.098(2) -0.0066(19) 0.0542(19) 0.0031(19)
C101 0.119(2) 0.123(2) 0.098(2) -0.0066(19) 0.0542(19) 0.0031(19)
C200 0.119(2) 0.123(2) 0.098(2) -0.0066(19) 0.0542(19) 0.0031(19)
C201 0.119(2) 0.123(2) 0.098(2) -0.0066(19) 0.0542(19) 0.0031(19)
C102 0.119(2) 0.123(2) 0.098(2) -0.0066(19) 0.0542(19) 0.0031(19)
C103 0.119(2) 0.123(2) 0.098(2) -0.0066(19) 0.0542(19) 0.0031(19)
C104 0.119(2) 0.123(2) 0.098(2) -0.0066(19) 0.0542(19) 0.0031(19)
C105 0.119(2) 0.123(2) 0.098(2) -0.0066(19) 0.0542(19) 0.0031(19)
C204 0.119(2) 0.123(2) 0.098(2) -0.0066(19) 0.0542(19) 0.0031(19)
C205 0.119(2) 0.123(2) 0.098(2) -0.0066(19) 0.0542(19) 0.0031(19)

loop_
_atom_type_symbol
_atom_type_description
_atom_type_scat_dispersion_real
_atom_type_scat_dispersion_imag
_atom_type_scat_source
C C 0.0033 0.0016 'International Tables Vol C Tables 4.2.6.8 and 6.1.1.4'
H H 0.0000 0.0000 'International Tables Vol C Tables 4.2.6.8 and 6.1.1.4'
N N 0.0061 0.0033 'International Tables Vol C Tables 4.2.6.8 and 6.1.1.4'
O O 0.0106 0.0060 'International Tables Vol C Tables 4.2.6.8 and 6.1.1.4'
Si Si 0.0817 0.0704 'International Tables Vol C Tables 4.2.6.8 and 6.1.1.4'

loop_
_exptl_crystal_face_index_h
_exptl_crystal_face_index_k
_exptl_crystal_face_index_l
_exptl_crystal_face_perp_dist
0 -19 19 0.0769
-14 33 -4 0.0910
18 -17 -19 0.1116
-17 -22 18 0.1477
-18 15 19 0.1334
-2 27 18 0.1325
20 10 -18 0.2042
-1 -23 -18 0.1329
9 45 1 0.2614
-20 -12 0 0.1892
19 14 2 0.2092

loop_
_geom_angle_atom_site_label_1
_geom_angle_atom_site_label_2
_geom_angle_atom_site_label_3
_geom_angle
_geom_angle_site_symmetry_1
_geom_angle_site_symmetry_3
_geom_angle_publ_flag
O2 Si1 O1 174.51(14) . . ?
O2 Si1 N2 92.52(14) . . ?
O1 Si1 N2 92.96(13) . . ?
O2 Si1 N4 89.90(13) . . ?
O1 Si1 N4 89.84(13) . . ?
N2 Si1 N4 90.08(13) . . ?
O2 Si1 N8 89.59(13) . . ?
O1 Si1 N8 90.61(13) . . ?
N2 Si1 N8 90.51(13) . . ?
N4 Si1 N8 179.24(15) . . ?
O2 Si1 N6 88.04(14) . . ?
O1 Si1 N6 86.48(13) . . ?
N2 Si1 N6 179.42(14) . . ?
N4 Si1 N6 90.06(13) . . ?
N8 Si1 N6 89.35(13) . . ?
O1 Si2 C94 109.22(17) . . ?
O1 Si2 C88 110.97(16) . . ?
C94 Si2 C88 108.39(19) . . ?
O1 Si2 C91 106.71(16) . . ?
C94 Si2 C91 109.50(18) . . ?
C88 Si2 C91 112.01(19) . . ?
O2 Si3 C103 116.3(3) . . ?
O2 Si3 C297 120.8(5) . . ?
C103 Si3 C297 114.5(7) . . ?
O2 Si3 C97 95.7(4) . . ?
C103 Si3 C97 118.2(7) . . ?
O2 Si3 C100 106.3(6) . . ?
C103 Si3 C100 103.7(5) . . ?
C97 Si3 C100 116.4(7) . . ?
O2 Si3 C200 105.8(7) . . ?
C103 Si3 C200 68.9(4) . . ?
C297 Si3 C200 119.4(7) . . ?
Si2 O1 Si1 156.01(17) . . ?
Si3 O2 Si1 176.2(2) . . ?
C17 N1 C4 122.4(3) . . ?
C4 N2 C1 105.6(3) . . ?
C4 N2 Si1 127.0(3) . . ?
C1 N2 Si1 127.4(2) . . ?
C66 N3 C1 121.0(3) . . ?
C69 N4 C66 106.1(3) . . ?
C69 N4 Si1 127.1(2) . . ?
C66 N4 Si1 126.6(2) . . ?
C36 N5 C69 121.7(3) . . ?
C36 N6 C33 109.8(3) . . ?
C36 N6 Si1 124.6(2) . . ?
C33 N6 Si1 125.5(2) . . ?
C33 N7 C20 122.3(3) . . ?
C20 N8 C17 106.0(3) . . ?
C20 N8 Si1 127.6(2) . . ?
C17 N8 Si1 126.4(2) . . ?
C49 N9 C50 110.3(3) . . ?
C49 N9 C35 107.1(3) . . ?
C50 N9 C35 134.0(3) . . ?
C49 N10 C34 106.2(3) . . ?
N3 C1 N2 127.2(3) . . ?
N3 C1 C2 122.4(3) . . ?
N2 C1 C2 110.4(3) . . ?
C3 C2 C1 107.0(3) . . ?
C3 C2 C5 128.0(3) . . ?
C1 C2 C5 125.0(3) . . ?
C2 C3 C4 106.1(3) . . ?
C2 C3 C11 129.1(4) . . ?
C4 C3 C11 124.3(4) . . ?
N1 C4 N2 126.9(4) . . ?
N1 C4 C3 122.2(3) . . ?
N2 C4 C3 110.9(3) . . ?
C10 C5 C6 118.9(4) . . ?
C10 C5 C2 120.1(3) . . ?
C6 C5 C2 121.0(4) . . ?
C7 C6 C5 120.3(4) . . ?
C8 C7 C6 120.2(4) . . ?
C7 C8 C9 119.6(4) . . ?
C10 C9 C8 120.5(4) . . ?
C9 C10 C5 120.6(4) . . ?
C12 C11 C16 119.7(4) . . ?
C12 C11 C3 119.0(5) . . ?
C16 C11 C3 121.2(4) . . ?
C11 C12 C13 120.0(5) . . ?
C14 C13 C12 119.9(5) . . ?
C13 C14 C15 120.5(5) . . ?
C16 C15 C14 120.1(6) . . ?
C15 C16 C11 119.9(5) . . ?
N1 C17 N8 126.7(3) . . ?
N1 C17 C18 123.1(3) . . ?
N8 C17 C18 110.2(3) . . ?
C19 C18 C17 106.0(3) . . ?
C19 C18 C21 129.6(3) . . ?
C17 C18 C21 124.4(4) . . ?
C18 C19 C20 106.7(3) . . ?
C18 C19 C27 129.8(3) . . ?
C20 C19 C27 123.6(4) . . ?
N7 C20 N8 126.9(3) . . ?
N7 C20 C19 121.9(3) . . ?
N8 C20 C19 111.2(3) . . ?
C22 C21 C26 117.8(4) . . ?
C22 C21 C18 121.5(3) . . ?
C26 C21 C18 120.7(4) . . ?
C23 C22 C21 121.0(4) . . ?
C24 C23 C22 120.1(4) . . ?
C25 C24 C23 119.7(4) . . ?
C26 C25 C24 120.5(4) . . ?
C25 C26 C21 120.9(4) . . ?
C32 C27 C28 118.7(4) . . ?
C32 C27 C19 120.7(4) . . ?
C28 C27 C19 120.5(4) . . ?
C27 C28 C29 120.7(5) . . ?
C30 C29 C28 120.1(5) . . ?
C29 C30 C31 120.1(5) . . ?
C30 C31 C32 120.1(5) . . ?
C27 C32 C31 120.2(5) . . ?
N7 C33 N6 127.7(3) . . ?
N7 C33 C34 120.6(3) . . ?
N6 C33 C34 111.6(3) . . ?
N10 C34 C37 112.5(3) . . ?
N10 C34 C33 106.9(3) . . ?
C37 C34 C33 115.1(3) . . ?
N10 C34 C35 104.6(3) . . ?
C37 C34 C35 115.1(3) . . ?
C33 C34 C35 101.4(3) . . ?
N9 C35 C43 115.5(3) . . ?
N9 C35 C36 110.3(3) . . ?
C43 C35 C36 113.7(3) . . ?
N9 C35 C34 99.5(3) . . ?
C43 C35 C34 115.5(3) . . ?
C36 C35 C34 100.5(3) . . ?
N5 C36 N6 128.9(3) . . ?
N5 C36 C35 118.6(3) . . ?
N6 C36 C35 112.5(3) . . ?
C42 C37 C38 119.0(4) . . ?
C42 C37 C34 120.5(3) . . ?
C38 C37 C34 120.4(4) . . ?
C39 C38 C37 120.5(4) . . ?
C40 C39 C38 120.4(4) . . ?
C39 C40 C41 119.6(4) . . ?
C42 C41 C40 120.5(4) . . ?
C41 C42 C37 120.0(4) . . ?
C48 C43 C44 119.0(4) . . ?
C48 C43 C35 120.7(4) . . ?
C44 C43 C35 120.1(3) . . ?
C43 C44 C45 120.5(4) . . ?
C46 C45 C44 119.9(4) . . ?
C47 C46 C45 119.3(4) . . ?
C48 C47 C46 120.7(4) . . ?
C47 C48 C43 120.6(4) . . ?
N10 C49 N9 117.3(3) . . ?
N10 C49 C52 134.1(4) . . ?
N9 C49 C52 108.3(3) . . ?
O3 C50 N9 126.9(4) . . ?
O3 C50 C51 128.2(3) . . ?
N9 C50 C51 104.8(3) . . ?
C52 C51 C54 128.6(4) . . ?
C52 C51 C50 109.4(3) . . ?
C54 C51 C50 121.9(3) . . ?
C51 C52 C49 106.9(3) . . ?
C51 C52 C60 129.2(4) . . ?
C49 C52 C60 123.9(3) . . ?
C59 C54 C55 118.9(4) . . ?
C59 C54 C51 121.4(4) . . ?
C55 C54 C51 119.6(4) . . ?
C56 C55 C54 120.0(4) . . ?
C57 C56 C55 120.1(4) . . ?
C56 C57 C58 120.5(4) . . ?
C59 C58 C57 119.8(4) . . ?
C58 C59 C54 120.6(4) . . ?
C61 C60 C65 118.9(4) . . ?
C61 C60 C52 121.4(4) . . ?
C65 C60 C52 119.5(4) . . ?
C62 C61 C60 120.3(4) . . ?
C63 C62 C61 120.4(4) . . ?
C62 C63 C64 119.4(5) . . ?
C65 C64 C63 120.2(5) . . ?
C64 C65 C60 120.6(5) . . ?
N3 C66 N4 127.4(3) . . ?
N3 C66 C67 122.6(3) . . ?
N4 C66 C67 109.9(3) . . ?
C68 C67 C66 106.9(3) . . ?
C68 C67 C76 129.3(3) . . ?
C66 C67 C76 123.7(3) . . ?
C67 C68 C69 106.2(3) . . ?
C67 C68 C70 128.9(3) . . ?
C69 C68 C70 124.7(3) . . ?
N5 C69 N4 127.0(3) . . ?
N5 C69 C68 122.1(3) . . ?
N4 C69 C68 110.9(3) . . ?
C75 C70 C71 118.7(3) . . ?
C75 C70 C68 122.5(3) . . ?
C71 C70 C68 118.8(3) . . ?
C72 C71 C70 120.3(3) . . ?
C73 C72 C71 120.6(4) . . ?
C72 C73 C74 119.7(4) . . ?
C73 C74 C75 120.2(4) . . ?
C74 C75 C70 120.5(4) . . ?
C77 C76 C81 119.5(4) . . ?
C77 C76 C67 120.5(3) . . ?
C81 C76 C67 120.0(4) . . ?
C78 C77 C76 120.0(4) . . ?
C79 C78 C77 119.6(5) . . ?
C80 C79 C78 120.5(4) . . ?
C81 C80 C79 120.2(4) . . ?
C80 C81 C76 120.2(4) . . ?
C87 C82 C83 117.0(6) . . ?
C84 C83 C82 121.6(7) . . ?
C85 C84 C83 119.9(7) . . ?
C86 C85 C84 119.2(7) . . ?
C85 C86 C87 120.0(6) . . ?
C86 C87 C82 122.0(6) . . ?
C89 C88 Si2 116.3(3) . . ?
C90 C89 C88 112.5(4) . . ?
C92 C91 Si2 116.8(3) . . ?
C93 C92 C91 113.2(4) . . ?
C95 C94 Si2 115.7(3) . . ?
C94 C95 C96 113.7(4) . . ?
C98 C97 Si3 116.3(7) . . ?
C99 C98 C97 111.5(2) . . ?
C297 C298 C99 118.0(8) . . ?
C298 C297 Si3 112.7(5) . . ?
C101 C100 Si3 110.9(5) . . ?
C102 C101 C100 111.8(2) . . ?
C201 C200 Si3 110.9(5) . . ?
C200 C201 C102 112.2(2) . . ?
C104 C103 Si3 102.8(5) . . ?
C204 C103 Si3 121.9(9) . . ?
C103 C104 C105 111.7(2) . . ?
C205 C204 C103 111.8(2) . . ?

loop_
_geom_bond_atom_site_label_1
_geom_bond_atom_site_label_2
_geom_bond_distance
_geom_bond_site_symmetry_2
_geom_bond_publ_flag
Si1 O2 1.675(3) . ?
Si1 O1 1.693(3) . ?
Si1 N2 1.887(3) . ?
Si1 N4 1.909(3) . ?
Si1 N8 1.910(3) . ?
Si1 N6 1.958(3) . ?
Si2 O1 1.620(3) . ?
Si2 C94 1.879(4) . ?
Si2 C88 1.885(4) . ?
Si2 C91 1.885(4) . ?
Si3 O2 1.586(3) . ?
Si3 C103 1.873(2) . ?
Si3 C297 1.878(2) . ?
Si3 C97 1.881(2) . ?
Si3 C100 1.883(2) . ?
Si3 C200 1.884(2) . ?
O3 C50 1.221(5) . ?
N1 C17 1.309(5) . ?
N1 C4 1.332(5) . ?
N2 C4 1.370(5) . ?
N2 C1 1.376(5) . ?
N3 C66 1.313(5) . ?
N3 C1 1.340(4) . ?
N4 C69 1.360(4) . ?
N4 C66 1.383(4) . ?
N5 C36 1.310(5) . ?
N5 C69 1.340(5) . ?
N6 C36 1.356(4) . ?
N6 C33 1.369(5) . ?
N7 C33 1.301(5) . ?
N7 C20 1.342(5) . ?
N8 C20 1.355(5) . ?
N8 C17 1.383(5) . ?
N9 C49 1.387(5) . ?
N9 C50 1.401(5) . ?
N9 C35 1.466(5) . ?
N10 C49 1.275(5) . ?
N10 C34 1.495(5) . ?
C1 C2 1.446(5) . ?
C2 C3 1.363(5) . ?
C2 C5 1.482(5) . ?
C3 C4 1.449(5) . ?
C3 C11 1.475(6) . ?
C5 C10 1.392(6) . ?
C5 C6 1.397(5) . ?
C6 C7 1.394(6) . ?
C7 C8 1.385(6) . ?
C8 C9 1.389(6) . ?
C9 C10 1.382(6) . ?
C11 C12 1.388(7) . ?
C11 C16 1.392(8) . ?
C12 C13 1.397(6) . ?
C13 C14 1.368(9) . ?
C14 C15 1.388(9) . ?
C15 C16 1.382(7) . ?
C17 C18 1.464(5) . ?
C18 C19 1.365(6) . ?
C18 C21 1.476(5) . ?
C19 C20 1.455(5) . ?
C19 C27 1.475(5) . ?
C21 C22 1.399(6) . ?
C21 C26 1.407(5) . ?
C22 C23 1.391(6) . ?
C23 C24 1.386(7) . ?
C24 C25 1.384(7) . ?
C25 C26 1.381(6) . ?
C27 C32 1.386(6) . ?
C27 C28 1.386(6) . ?
C28 C29 1.386(7) . ?
C29 C30 1.368(9) . ?
C30 C31 1.374(8) . ?
C31 C32 1.394(7) . ?
C33 C34 1.523(5) . ?
C34 C37 1.512(5) . ?
C34 C35 1.593(5) . ?
C35 C43 1.511(5) . ?
C35 C36 1.527(5) . ?
C37 C42 1.390(6) . ?
C37 C38 1.392(6) . ?
C38 C39 1.382(6) . ?
C39 C40 1.372(7) . ?
C40 C41 1.387(7) . ?
C41 C42 1.386(6) . ?
C43 C48 1.386(6) . ?
C43 C44 1.391(6) . ?
C44 C45 1.394(6) . ?
C45 C46 1.391(6) . ?
C46 C47 1.384(7) . ?
C47 C48 1.381(7) . ?
C49 C52 1.473(5) . ?
C50 C51 1.507(5) . ?
C51 C52 1.359(5) . ?
C51 C54 1.475(5) . ?
C52 C60 1.479(6) . ?
C54 C59 1.393(6) . ?
C54 C55 1.400(6) . ?
C55 C56 1.391(6) . ?
C56 C57 1.372(7) . ?
C57 C58 1.385(7) . ?
C58 C59 1.382(6) . ?
C60 C61 1.393(6) . ?
C60 C65 1.396(6) . ?
C61 C62 1.390(7) . ?
C62 C63 1.387(8) . ?
C63 C64 1.395(8) . ?
C64 C65 1.383(7) . ?
C66 C67 1.458(5) . ?
C67 C68 1.361(5) . ?
C67 C76 1.481(5) . ?
C68 C69 1.462(5) . ?
C68 C70 1.479(5) . ?
C70 C75 1.396(5) . ?
C70 C71 1.398(5) . ?
C71 C72 1.386(5) . ?
C72 C73 1.381(6) . ?
C73 C74 1.384(6) . ?
C74 C75 1.390(6) . ?
C76 C77 1.397(6) . ?
C76 C81 1.401(6) . ?
C77 C78 1.394(6) . ?
C78 C79 1.393(7) . ?
C79 C80 1.382(8) . ?
C80 C81 1.381(6) . ?
C82 C87 1.395(2) . ?
C82 C83 1.400(2) . ?
C83 C84 1.398(2) . ?
C84 C85 1.395(2) . ?
C85 C86 1.392(2) . ?
C86 C87 1.392(2) . ?
C88 C89 1.526(6) . ?
C89 C90 1.523(6) . ?
C91 C92 1.536(6) . ?
C92 C93 1.513(6) . ?
C94 C95 1.516(6) . ?
C95 C96 1.531(7) . ?
C97 C98 1.542(2) . ?
C98 C99 1.539(2) . ?
C298 C297 1.540(2) . ?
C298 C99 1.543(2) . ?
C100 C101 1.541(2) . ?
C101 C102 1.538(2) . ?
C200 C201 1.538(2) . ?
C201 C102 1.541(2) . ?
C103 C104 1.537(2) . ?
C103 C204 1.541(2) . ?
C104 C105 1.544(2) . ?
C204 C205 1.540(2) . ?
